data_7713957
loop_
_publ_author_name
'Wang, Zhi Gang'
'Ding, Tao'
'Fei, Jie'

_publ_section_title
;
 The gas-selective Zn-MOF exhibits selective sensing of Fe3+ ions by
 doping with Tb3+
;
_journal_name_full 'Dalton Transactions'
_journal_paper_doi 10.1039/D3DT02721J
_journal_year 2023
_chemical_formula_moiety '0.13(C352 H184 N96 O128 Zn32), 2(C2 H8 N)'
_chemical_formula_sum 'C48 H39 N14 O16 Zn4'
_chemical_formula_weight 1329.41
_space_group_crystal_system orthorhombic
_space_group_IT_number 73
_space_group_name_Hall '-I 2b 2c'
_space_group_name_H-M_alt 'I b c a'
_atom_sites_solution_hydrogens mixed
_audit_creation_date 2023-08-09
_audit_creation_method
;
Olex2 1.2
(compiled 2018.05.29 svn.r3508 for OlexSys, GUI svn.r5506)
;
_audit_update_record
;
2023-08-21 deposited with the CCDC.	2023-09-07 downloaded from the CCDC.
;
_cell_angle_alpha 90
_cell_angle_beta 90
_cell_angle_gamma 90
_cell_formula_units_Z 8
_cell_length_a 24.2346(5)
_cell_length_b 24.4346(5)
_cell_length_c 28.7280(8)
_cell_measurement_reflns_used 9101
_cell_measurement_temperature 173(2)
_cell_measurement_theta_max 64.906
_cell_measurement_theta_min 2.385
_cell_volume 17011.7(7)
_computing_cell_refinement 'SAINT V8.38A (?, 2016)'
_computing_data_reduction 'SAINT V8.38A (?, 2016)'
_computing_molecular_graphics 'Olex2 (Dolomanov et al., 2009)'
_computing_publication_material 'Olex2 (Dolomanov et al., 2009)'
_computing_structure_refinement 'ShelXL (Sheldrick, 2015)'
_computing_structure_solution 'ShelXT (Sheldrick, 2015)'
_diffrn_ambient_temperature 173.0
_diffrn_measured_fraction_theta_full 0.985
_diffrn_measured_fraction_theta_max 0.985
_diffrn_measurement_device_type 'Bruker APEX-II CCD'
_diffrn_measurement_method '\w scans'
_diffrn_radiation_type CuK\a
_diffrn_radiation_wavelength 1.54178
_diffrn_reflns_av_R_equivalents 0.0828
_diffrn_reflns_av_unetI/netI 0.1286
_diffrn_reflns_Laue_measured_fraction_full 0.985
_diffrn_reflns_Laue_measured_fraction_max 0.985
_diffrn_reflns_limit_h_max 27
_diffrn_reflns_limit_h_min -27
_diffrn_reflns_limit_k_max 25
_diffrn_reflns_limit_k_min -27
_diffrn_reflns_limit_l_max 33
_diffrn_reflns_limit_l_min -32
_diffrn_reflns_number 31407
_diffrn_reflns_point_group_measured_fraction_full 0.985
_diffrn_reflns_point_group_measured_fraction_max 0.985
_diffrn_reflns_theta_full 62.496
_diffrn_reflns_theta_max 62.496
_diffrn_reflns_theta_min 3.076
_diffrn_standards_number 0
_exptl_absorpt_coefficient_mu 1.730
_exptl_absorpt_correction_T_max 0.7526
_exptl_absorpt_correction_T_min 0.5038
_exptl_absorpt_correction_type none
_exptl_absorpt_process_details
;
SADABS-2016/2 (Bruker,2016/2) was used for absorption correction.
wR2(int) was 0.1161 before and 0.0777 after correction.
The Ratio of minimum to maximum transmission is 0.6694.
The \l/2 correction factor is Not present.
;
_exptl_crystal_density_diffrn 1.038
_exptl_crystal_description block
_exptl_crystal_F_000 5384
_exptl_crystal_size_max 0.15
_exptl_crystal_size_mid 0.15
_exptl_crystal_size_min 0.15
_platon_squeeze_details TITL
_refine_diff_density_max 0.857
_refine_diff_density_min -0.650
_refine_diff_density_rms 0.116
_refine_ls_extinction_method none
_refine_ls_goodness_of_fit_ref 0.943
_refine_ls_hydrogen_treatment constr
_refine_ls_matrix_type full
_refine_ls_number_parameters 493
_refine_ls_number_reflns 6692
_refine_ls_number_restraints 1373
_refine_ls_restrained_S_all 0.896
_refine_ls_R_factor_all 0.1469
_refine_ls_R_factor_gt 0.0938
_refine_ls_shift/su_max 0.000
_refine_ls_shift/su_mean 0.000
_refine_ls_structure_factor_coef Fsqd
_refine_ls_weighting_details 'w=1/[\s^2^(Fo^2^)+(0.1686P)^2^] where P=(Fo^2^+2Fc^2^)/3'
_refine_ls_weighting_scheme calc
_refine_ls_wR_factor_gt 0.2536
_refine_ls_wR_factor_ref 0.2865
_reflns_Friedel_coverage 0.000
_reflns_number_gt 3215
_reflns_number_total 6692
_reflns_threshold_expression 'I > 2\s(I)'
_cod_data_source_file d3dt02721j2.cif
_cod_data_source_block 2017770-de-1_0m
_cod_database_code 7713957
_shelx_shelxl_version_number 2018/3
_shelx_space_group_comment
;
The symmetry employed for this shelxl refinement is uniquely defined
by the following loop, which should always be used as a source of
symmetry information in preference to the above space-group names.
They are only intended as comments.
;
_olex2_refinement_description
;
1. Fixed Uiso
 At 1.2 times of:
  All C(H) groups, All N(H) groups, All N(H,H) groups
 At 1.5 times of:
  All C(H,H,H) groups
2. Restrained distances
 C9-C4 = C13-C14 = C14A-C13A
 1.45 with sigma of 0.01
 C1-C2 = C2A-C1 = C5A-C8 = C5-C8 = C19A-C20 = C19-C20
 1.45 with sigma of 0.01
 C26-C25
 2.5 with sigma of 0.02
 C23-N8
 1.45 with sigma of 0.02
 N8-C24
 1.45 with sigma of 0.02
 N9-C25 = N9-C26
 1.45 with sigma of 0.01
3. Uiso/Uaniso restraints and constraints
C22 \\sim C20 \\sim C8 \\sim C19 \\sim C14 \\sim C15 \\sim C16 \\sim C17 \\sim
C18 \\sim C4 \\sim C5 \\sim C6 \\sim C7 \\sim C2 \\sim C3 \\sim C1 \\sim C13
\\sim C12 \\sim C11 \\sim C10 \\sim C9 \\sim C13A \\sim C12A \\sim C11A \\sim
C10A \\sim C9A \\sim C19A \\sim C18A \\sim C17A \\sim C16A \\sim C15A \\sim
C14A \\sim C4A \\sim C5A \\sim C6A \\sim C7A \\sim C2A \\sim C3A \\sim C21A
\\sim C21 \\sim C24 \\sim C23 \\sim C25 \\sim C26 \\sim N6 \\sim N3 \\sim N1
\\sim N4 \\sim N21 \\sim N7 \\sim N7A \\sim N5 \\sim N2 \\sim N22A \\sim N8
\\sim N9: within 2A with sigma of 0.01 and sigma for terminal atoms of 0.02
Uanis(C1) \\sim Ueq, Uanis(O1) \\sim Ueq, Uanis(O2) \\sim Ueq, Uanis(O7) \\sim
Ueq: with sigma of 0.01 and sigma for terminal atoms of 0.02
Uanis(C22) \\sim Ueq, Uanis(C20) \\sim Ueq, Uanis(C8) \\sim Ueq, Uanis(C19)
\\sim Ueq, Uanis(C14) \\sim Ueq, Uanis(C15) \\sim Ueq, Uanis(C16) \\sim Ueq,
Uanis(C17) \\sim Ueq, Uanis(C18) \\sim Ueq, Uanis(C4) \\sim Ueq, Uanis(C5)
\\sim Ueq, Uanis(C6) \\sim Ueq, Uanis(C7) \\sim Ueq, Uanis(C2) \\sim Ueq,
Uanis(C3) \\sim Ueq, Uanis(C1) \\sim Ueq, Uanis(C13) \\sim Ueq, Uanis(C12)
\\sim Ueq, Uanis(C11) \\sim Ueq, Uanis(C10) \\sim Ueq, Uanis(C9) \\sim Ueq,
Uanis(C13A) \\sim Ueq, Uanis(C12A) \\sim Ueq, Uanis(C11A) \\sim Ueq,
Uanis(C10A) \\sim Ueq, Uanis(C9A) \\sim Ueq, Uanis(C19A) \\sim Ueq, Uanis(C18A)
\\sim Ueq, Uanis(C17A) \\sim Ueq, Uanis(C16A) \\sim Ueq, Uanis(C15A) \\sim Ueq,
Uanis(C14A) \\sim Ueq, Uanis(C4A) \\sim Ueq, Uanis(C5A) \\sim Ueq, Uanis(C6A)
\\sim Ueq, Uanis(C7A) \\sim Ueq, Uanis(C2A) \\sim Ueq, Uanis(C3A) \\sim Ueq,
Uanis(C21A) \\sim Ueq, Uanis(C21) \\sim Ueq, Uanis(C24) \\sim Ueq, Uanis(C23)
\\sim Ueq, Uanis(C25) \\sim Ueq, Uanis(C26) \\sim Ueq, Uanis(N6) \\sim Ueq,
Uanis(N3) \\sim Ueq, Uanis(N1) \\sim Ueq, Uanis(N4) \\sim Ueq, Uanis(N21) \\sim
Ueq, Uanis(N7) \\sim Ueq, Uanis(N7A) \\sim Ueq, Uanis(N5) \\sim Ueq, Uanis(N2)
\\sim Ueq, Uanis(N22A) \\sim Ueq, Uanis(N8) \\sim Ueq, Uanis(N9) \\sim Ueq:
with sigma of 0.01 and sigma for terminal atoms of 0.02
Uanis(O1) = Uanis(O2) = Uanis(O7)
4. Rigid body (RIGU) restrains
 C22, C20, C8, C19, C14, C15, C16, C17, C18, C4, C5, C6, C7, C2, C3, C1, C13,
 C12, C11, C10, C9, C13A, C12A, C11A, C10A, C9A, C19A, C18A, C17A, C16A, C15A,
 C14A, C4A, C5A, C6A, C7A, C2A, C3A, C21A, C21, C24, C23, C25, C26, N6, N3, N1,
 N4, N21, N7, N7A, N5, N2, N22A, N8, N9
 with sigma for 1-2 distances of 0.01 and sigma for 1-3 distances of 0.01
5. Others
 Sof(N7A)=Sof(C13A)=Sof(C12A)=Sof(H12A)=Sof(C11A)=Sof(H11A)=Sof(C10A)=
 Sof(H10A)=Sof(C9A)=Sof(C19A)=Sof(C18A)=Sof(H18A)=Sof(C17A)=Sof(H17A)=Sof(C16A)=
 Sof(C15A)=Sof(H15A)=Sof(C14A)=Sof(C4A)=Sof(H4A)=Sof(C5A)=Sof(C6A)=Sof(C7A)=
 Sof(H7A)=Sof(C2A)=Sof(C3A)=Sof(H3A)=1-FVAR(1)
 Sof(C19)=Sof(C14)=Sof(C15)=Sof(H15)=Sof(C16)=Sof(C17)=Sof(H17)=Sof(C18)=
 Sof(H18)=Sof(C4)=Sof(C5)=Sof(C6)=Sof(H6)=Sof(C7)=Sof(H7)=Sof(C2)=Sof(C3)=
 Sof(H3)=Sof(N7)=Sof(C13)=Sof(C12)=Sof(H12)=Sof(C11)=Sof(H11)=Sof(C10)=Sof(H10)=
 Sof(C9)=FVAR(1)
 Fixed Sof: C22(0.5) N21(0.5) N5(0.5) H5A(0.5) H5B(0.5) N2(0.5) H2A(0.5)
 H2B(0.5) C21A(0.5) N22A(0.5) H22A(0.5) N8(0.5) H8A(0.5) H8B(0.5) N9(0.5)
 H9A(0.5) H9B(0.5) C24(0.5) H24A(0.5) H24B(0.5) H24C(0.5) C23(0.5) H23A(0.5)
 H23B(0.5) H23C(0.5) C25(0.5) H25A(0.5) H25B(0.5) H25C(0.5) C26(0.5) H26A(0.5)
 H26B(0.5) H26C(0.5)
 Fixed U11: N8(0.11732) N9(0.11732)
 Fixed U12: N8(0.00418) N9(0.00418)
 Fixed U13: N8(-0.01316) N9(-0.01316)
 Fixed U22: N8(0.10439) N9(0.10439)
 Fixed U23: N8(-0.01025) N9(-0.01025)
 Fixed U33: N8(0.08111) N9(0.08111)
6.a Riding coordinates:
 N5(H5A,H5B), N2(H2A,H2B), C24(H24A,H24B,H24C), C23(H23A,H23B,H23C), C25(H25A,
 H25B,H25C), C26(H26A,H26B,H26C)
6.b Secondary CH2 refined with riding coordinates:
 N8(H8A,H8B), N9(H9A,H9B)
6.c Aromatic/amide H refined with riding coordinates:
 C15(H15), C17(H17), C18(H18), C6(H6), C7(H7), C3(H3), C12(H12), C11(H11),
 C10(H10), C12A(H12A), C11A(H11A), C10A(H10A), C18A(H18A), C17A(H17A),
 C15A(H15A), C4A(H4A), C7A(H7A), C3A(H3A), N22A(H22A)
6.d Fitted hexagon refined as free rotating group:
 C19(C14,C15,C16,C17,C18), C4(C5,C6,C7,C2,C3), N7(C13,C12,C11,C10,C9),
 N7A(C13A,C12A,C11A,C10A,C9A), C19A(C18A,C17A,C16A,C15A,C14A), C4A(C5A,C6A,C7A,
 C2A,C3A)
;
_olex2_submission_special_instructions 'No special instructions were received'

loop_
_space_group_symop_operation_xyz
'x, y, z'
'-x+1/2, -y, z+1/2'
'-x, y+1/2, -z+1/2'
'x+1/2, -y+1/2, -z'
'x+1/2, y+1/2, z+1/2'
'-x+1, -y+1/2, z+1'
'-x+1/2, y+1, -z+1'
'x+1, -y+1, -z+1/2'
'-x, -y, -z'
'x-1/2, y, -z-1/2'
'x, -y-1/2, z-1/2'
'-x-1/2, y-1/2, z'
'-x+1/2, -y+1/2, -z+1/2'
'x, y+1/2, -z'
'x+1/2, -y, z'
'-x, y, z+1/2'

loop_
_atom_site_label
_atom_site_type_symbol
_atom_site_fract_x
_atom_site_fract_y
_atom_site_fract_z
_atom_site_U_iso_or_equiv
_atom_site_adp_type
_atom_site_occupancy
_atom_site_site_symmetry_order
_atom_site_calc_flag
_atom_site_refinement_flags_posn
_atom_site_refinement_flags_adp
_atom_site_refinement_flags_occupancy
_atom_site_disorder_assembly
_atom_site_disorder_group
Zn1 Zn 0.000000 0.750000 0.17698(5) 0.0496(5) Uani 1 2 d S T P A .
Zn2 Zn 0.05458(4) 0.80460(4) 0.37498(3) 0.0470(4) Uani 1 1 d . . . . .
Zn3 Zn 0.500000 0.750000 0.42690(5) 0.0487(5) Uani 1 2 d S T P B .
O3 O 0.4179(2) 0.7676(3) 0.3364(2) 0.0720(17) Uani 1 1 d . . . . .
O4 O 0.4208(2) 0.7676(3) 0.41408(18) 0.0671(16) Uani 1 1 d . . . . .
N6 N 0.5204(3) 0.7312(3) 0.56890(19) 0.0521(15) Uani 1 1 d . U . . .
O6 O 0.4821(3) 0.6676(2) 0.41318(19) 0.0704(17) Uani 1 1 d . . . . .
O5 O 0.4819(3) 0.6704(2) 0.33606(18) 0.0675(17) Uani 1 1 d . . . . .
N3 N 0.0187(3) 0.7712(3) 0.31914(19) 0.0518(15) Uani 1 1 d . U . . .
N1 N 0.000000 0.750000 0.2455(3) 0.050(2) Uani 1 2 d S TU P . .
O1 O 0.1335(3) 0.7813(4) 0.3688(3) 0.1116(15) Uani 1 1 d . U . . .
N4 N 0.500000 0.750000 0.4957(3) 0.054(2) Uani 1 2 d S TU P . .
O7 O 0.0316(3) 0.8831(4) 0.3811(3) 0.1116(15) Uani 1 1 d . U . . .
C22 C 0.0242(13) 0.7893(11) 0.2767(10) 0.056(3) Uani 0.5 1 d . U . A 1
C20 C 0.4787(4) 0.6455(3) 0.3732(3) 0.063(2) Uani 1 1 d D U . . .
C8 C 0.3954(3) 0.7720(4) 0.3764(3) 0.065(2) Uani 1 1 d D U . . .
N21 N 0.5273(8) 0.7258(8) 0.5244(8) 0.056(3) Uani 0.5 1 d . U . B 2
O2 O 0.1459(3) 0.8419(4) 0.4239(3) 0.1116(15) Uani 1 1 d . U . . .
C19 C 0.4544(5) 0.5899(3) 0.3727(5) 0.065(2) Uani 0.510(3) 1 d D U . C 1
C14 C 0.4123(5) 0.5707(4) 0.3441(4) 0.066(3) Uani 0.510(3) 1 d DG U . C 1
C15 C 0.4042(4) 0.5147(4) 0.3389(4) 0.068(3) Uani 0.510(3) 1 d G U . C 1
H15 H 0.375453 0.501573 0.319360 0.081 Uiso 0.510(3) 1 calc R . . C 1
C16 C 0.4382(5) 0.4779(3) 0.3621(5) 0.063(3) Uani 0.510(3) 1 d G U . C 1
C17 C 0.4803(5) 0.4971(4) 0.3906(4) 0.069(3) Uani 0.510(3) 1 d G U . C 1
H17 H 0.503530 0.471988 0.406522 0.083 Uiso 0.510(3) 1 calc R . . C 1
C18 C 0.4884(4) 0.5531(5) 0.3959(4) 0.069(3) Uani 0.510(3) 1 d G U . C 1
H18 H 0.517162 0.566218 0.415406 0.083 Uiso 0.510(3) 1 calc R . . C 1
C4 C 0.3002(4) 0.7358(4) 0.3568(4) 0.068(3) Uani 0.510(3) 1 d D U . C 1
C5 C 0.3361(3) 0.7696(5) 0.3812(4) 0.066(3) Uani 0.510(3) 1 d DG U . C 1
C6 C 0.3153(4) 0.8113(5) 0.4090(4) 0.071(3) Uani 0.510(3) 1 d G U . C 1
H6 H 0.339851 0.834473 0.425688 0.085 Uiso 0.510(3) 1 calc R . . C 1
C7 C 0.2587(5) 0.8192(4) 0.4124(4) 0.072(3) Uani 0.510(3) 1 d G U . C 1
H7 H 0.244473 0.847763 0.431440 0.086 Uiso 0.510(3) 1 calc R . . C 1
C2 C 0.2228(3) 0.7854(5) 0.3880(5) 0.072(3) Uani 0.510(3) 1 d DG U . C 1
C3 C 0.2435(4) 0.7437(5) 0.3602(4) 0.074(3) Uani 0.510(3) 1 d G U . C 1
H3 H 0.218997 0.720522 0.343522 0.089 Uiso 0.510(3) 1 calc R . . C 1
C1 C 0.1662(3) 0.8060(5) 0.3939(4) 0.093(3) Uani 1 1 d D U . . .
N7 N 0.3574(4) 0.6536(4) 0.3462(3) 0.068(3) Uani 0.510(3) 1 d . U . C 1
C13 C 0.3756(4) 0.6093(4) 0.3201(4) 0.072(3) Uani 0.510(3) 1 d DG U . C 1
C12 C 0.3564(5) 0.6017(4) 0.2750(4) 0.089(4) Uani 0.510(3) 1 d G U . C 1
H12 H 0.368840 0.571356 0.257199 0.107 Uiso 0.510(3) 1 calc R . . C 1
C11 C 0.3189(6) 0.6385(5) 0.2560(3) 0.101(4) Uani 0.510(3) 1 d G U . C 1
H11 H 0.305786 0.633326 0.225150 0.121 Uiso 0.510(3) 1 calc R . . C 1
C10 C 0.3007(5) 0.6829(5) 0.2821(4) 0.096(4) Uani 0.510(3) 1 d G U . C 1
H10 H 0.275135 0.708034 0.269062 0.115 Uiso 0.510(3) 1 calc R . . C 1
C9 C 0.3200(5) 0.6904(4) 0.3272(4) 0.076(3) Uani 0.510(3) 1 d DG U . C 1
N7A N 0.5962(5) 0.6084(5) 0.4038(3) 0.069(3) Uani 0.490(3) 1 d . U . C 2
C13A C 0.5601(4) 0.5700(5) 0.4225(4) 0.075(3) Uani 0.490(3) 1 d DG U . C 2
C12A C 0.5689(5) 0.5497(5) 0.4671(4) 0.095(4) Uani 0.490(3) 1 d G U . C 2
H12A H 0.544297 0.523407 0.479814 0.114 Uiso 0.490(3) 1 calc R . . C 2
C11A C 0.6138(6) 0.5678(6) 0.4930(3) 0.096(4) Uani 0.490(3) 1 d G U . C 2
H11A H 0.619774 0.553939 0.523474 0.115 Uiso 0.490(3) 1 calc R . . C 2
C10A C 0.6498(5) 0.6063(6) 0.4744(4) 0.088(4) Uani 0.490(3) 1 d G U . C 2
H10A H 0.680440 0.618656 0.492080 0.106 Uiso 0.490(3) 1 calc R . . C 2
C9A C 0.6410(4) 0.6266(5) 0.4298(4) 0.074(4) Uani 0.490(3) 1 d G U . C 2
N5 N 0.5676(6) 0.6831(7) 0.5092(4) 0.074(4) Uani 0.5 1 d . U . B 1
H5A H 0.601309 0.697162 0.508152 0.089 Uiso 0.5 1 d R . . B 1
H5B H 0.568009 0.655572 0.529572 0.089 Uiso 0.5 1 d R . . B 1
N2 N 0.0639(7) 0.8193(7) 0.2611(5) 0.084(4) Uani 0.5 1 d . U . A 1
H2A H 0.042848 0.848817 0.248454 0.101 Uiso 0.5 1 d R . . A 1
H2B H 0.089908 0.799477 0.246404 0.101 Uiso 0.5 1 d R . . A 1
C19A C 0.4803(5) 0.5858(3) 0.3689(5) 0.064(2) Uani 0.490(3) 1 d D U . C 2
C18A C 0.4388(5) 0.5651(4) 0.3405(4) 0.069(3) Uani 0.490(3) 1 d G U . C 2
H18A H 0.415619 0.589400 0.323652 0.083 Uiso 0.490(3) 1 calc R . . C 2
C17A C 0.4311(4) 0.5089(5) 0.3369(4) 0.069(3) Uani 0.490(3) 1 d G U . C 2
H17A H 0.402755 0.494760 0.317545 0.083 Uiso 0.490(3) 1 calc R . . C 2
C16A C 0.4650(5) 0.4734(3) 0.3616(5) 0.066(3) Uani 0.490(3) 1 d G U . C 2
C15A C 0.5066(5) 0.4941(4) 0.3900(4) 0.067(3) Uani 0.490(3) 1 d G U . C 2
H15A H 0.529716 0.469815 0.406892 0.081 Uiso 0.490(3) 1 calc R . . C 2
C14A C 0.5142(5) 0.5503(5) 0.3936(4) 0.068(3) Uani 0.490(3) 1 d DG U . C 2
C4A C 0.3012(5) 0.7628(5) 0.3530(4) 0.070(3) Uani 0.490(3) 1 d . U . C 2
H4A H 0.313901 0.734398 0.333080 0.085 Uiso 0.490(3) 1 calc R . . C 2
C5A C 0.3390(3) 0.7958(5) 0.3762(5) 0.064(3) Uani 0.490(3) 1 d DG U . C 2
C6A C 0.3204(4) 0.8373(5) 0.4053(4) 0.064(3) Uani 0.490(3) 1 d G U . C 2
C7A C 0.2642(4) 0.8458(5) 0.4113(4) 0.070(3) Uani 0.490(3) 1 d G U . C 2
H7A H 0.251493 0.874167 0.431235 0.084 Uiso 0.490(3) 1 calc R . . C 2
C2A C 0.2264(3) 0.8127(6) 0.3881(5) 0.070(3) Uani 0.490(3) 1 d DG U . C 2
C3A C 0.2450(4) 0.7712(5) 0.3590(5) 0.072(3) Uani 0.490(3) 1 d G U . C 2
H3A H 0.219164 0.748643 0.343135 0.086 Uiso 0.490(3) 1 calc R . . C 2
C21A C 0.5392(11) 0.7135(11) 0.5246(10) 0.057(3) Uani 0.5 1 d . U . B 1
N22A N 0.0322(10) 0.7760(9) 0.2730(8) 0.056(3) Uani 0.5 1 d . U . A 2
H22A H 0.060516 0.795300 0.263068 0.067 Uiso 0.5 1 calc R . . A 2
O8 O 0.0930(5) 0.8953(3) 0.3259(3) 0.142(4) Uani 1 1 d . . . . .
C21 C 0.0612(6) 0.9108(6) 0.3551(5) 0.108(4) Uani 1 1 d . U . . .
N8 N 0.3630(8) 0.8198(7) 0.2409(6) 0.101 Uani 0.5 1 d D U . . .
H8A H 0.328384 0.810469 0.250193 0.121 Uiso 0.5 1 calc R . . . .
H8B H 0.386422 0.791470 0.246570 0.121 Uiso 0.5 1 calc R . . . .
N9 N 0.4326(7) 0.6149(8) 0.5057(6) 0.101 Uani 0.5 1 d D U . . .
H9A H 0.439269 0.581096 0.493640 0.121 Uiso 0.5 1 calc R . . . .
H9B H 0.461839 0.636422 0.498102 0.121 Uiso 0.5 1 calc R . . . .
C24 C 0.3818(14) 0.8702(11) 0.2635(11) 0.164(8) Uani 0.5 1 d D U . . .
H24A H 0.379634 0.863079 0.297029 0.246 Uiso 0.5 1 d R . . . .
H24B H 0.419904 0.879239 0.255049 0.246 Uiso 0.5 1 d R . . . .
H24C H 0.357674 0.901319 0.255549 0.246 Uiso 0.5 1 d R . . . .
C23 C 0.3641(14) 0.8360(14) 0.1916(8) 0.162(8) Uani 0.5 1 d D U . . .
H23A H 0.353052 0.805629 0.171108 0.243 Uiso 0.5 1 d R . . . .
H23B H 0.340332 0.868029 0.185838 0.243 Uiso 0.5 1 d R . . . .
H23C H 0.402552 0.845959 0.185318 0.243 Uiso 0.5 1 d R . . . .
C25 C 0.3842(10) 0.6369(12) 0.4826(9) 0.157(8) Uani 0.5 1 d D U . . .
H25A H 0.392759 0.647635 0.450479 0.236 Uiso 0.5 1 d R . . . .
H25B H 0.369579 0.599165 0.482879 0.236 Uiso 0.5 1 d R . . . .
H25C H 0.356709 0.662175 0.495519 0.236 Uiso 0.5 1 d R . . . .
C26 C 0.4315(12) 0.6097(13) 0.5557(6) 0.163(8) Uani 0.5 1 d D U . . .
H26A H 0.468208 0.613219 0.569825 0.245 Uiso 0.5 1 d R . . . .
H26B H 0.405758 0.634589 0.571485 0.245 Uiso 0.5 1 d R . . . .
H26C H 0.418628 0.571589 0.558836 0.245 Uiso 0.5 1 d R . . . .

loop_
_atom_site_aniso_label
_atom_site_aniso_U_11
_atom_site_aniso_U_22
_atom_site_aniso_U_33
_atom_site_aniso_U_23
_atom_site_aniso_U_13
_atom_site_aniso_U_12
Zn1 0.0591(11) 0.0709(12) 0.0189(8) 0.000 0.000 -0.0004(7)
Zn2 0.0564(6) 0.0622(7) 0.0223(5) 0.0020(5) -0.0018(5) -0.0053(5)
Zn3 0.0648(11) 0.0627(12) 0.0186(8) 0.000 0.000 -0.0003(7)
O3 0.066(4) 0.102(5) 0.048(4) -0.003(3) -0.006(3) 0.001(4)
O4 0.062(4) 0.100(5) 0.039(3) -0.003(3) -0.002(3) 0.013(4)
N6 0.061(4) 0.065(4) 0.031(3) 0.000(3) 0.003(3) 0.011(3)
O6 0.097(5) 0.069(4) 0.046(3) 0.001(3) -0.015(3) -0.001(4)
O5 0.089(4) 0.077(4) 0.037(3) 0.001(3) -0.010(3) -0.019(4)
N3 0.066(4) 0.061(4) 0.029(3) 0.002(3) 0.001(3) -0.007(3)
N1 0.064(5) 0.062(5) 0.024(4) 0.000 0.000 -0.010(4)
O1 0.093(3) 0.140(4) 0.102(3) 0.015(3) -0.017(3) -0.006(3)
N4 0.069(5) 0.063(5) 0.030(4) 0.000 0.000 0.013(4)
O7 0.093(3) 0.140(4) 0.102(3) 0.015(3) -0.017(3) -0.006(3)
C22 0.070(5) 0.063(6) 0.036(5) -0.001(5) 0.000(4) -0.006(5)
C20 0.071(4) 0.066(4) 0.054(4) 0.000(4) -0.009(4) -0.004(4)
C8 0.064(4) 0.073(4) 0.058(4) -0.010(4) 0.004(4) 0.007(4)
N21 0.066(6) 0.066(6) 0.037(4) -0.003(4) 0.003(4) 0.021(5)
O2 0.093(3) 0.140(4) 0.102(3) 0.015(3) -0.017(3) -0.006(3)
C19 0.072(4) 0.067(4) 0.056(4) 0.004(4) -0.005(4) -0.001(4)
C14 0.071(5) 0.067(4) 0.060(4) -0.001(4) -0.007(4) 0.000(4)
C15 0.072(5) 0.072(4) 0.059(4) -0.002(4) -0.008(4) 0.003(4)
C16 0.068(5) 0.064(5) 0.056(4) 0.002(4) -0.005(5) 0.006(4)
C17 0.072(5) 0.069(4) 0.066(4) 0.004(4) -0.006(4) 0.004(4)
C18 0.071(5) 0.071(4) 0.066(4) 0.001(4) -0.007(4) 0.002(4)
C4 0.066(4) 0.073(5) 0.066(4) -0.002(4) 0.000(4) -0.001(4)
C5 0.066(4) 0.074(5) 0.058(4) -0.004(4) 0.001(4) 0.004(4)
C6 0.070(4) 0.079(5) 0.063(4) -0.003(4) 0.002(4) 0.008(4)
C7 0.072(4) 0.080(5) 0.064(4) -0.002(4) 0.004(4) 0.001(4)
C2 0.071(4) 0.080(5) 0.063(4) -0.001(4) 0.003(4) 0.004(4)
C3 0.071(4) 0.079(5) 0.073(4) 0.001(4) -0.002(4) 0.002(4)
C1 0.096(5) 0.107(5) 0.075(5) 0.001(5) 0.007(4) 0.007(5)
N7 0.072(6) 0.069(6) 0.062(5) 0.000(5) -0.006(5) 0.005(5)
C13 0.079(5) 0.071(5) 0.066(5) -0.002(4) -0.008(4) 0.003(4)
C12 0.098(7) 0.088(6) 0.080(6) -0.004(6) -0.013(6) 0.007(6)
C11 0.109(7) 0.102(7) 0.090(6) -0.007(6) -0.020(6) 0.010(6)
C10 0.103(7) 0.097(7) 0.089(6) -0.005(6) -0.021(6) 0.008(6)
C9 0.078(5) 0.079(5) 0.071(5) 0.000(4) -0.010(4) 0.001(4)
N7A 0.070(6) 0.074(6) 0.062(5) 0.010(5) 0.000(5) -0.006(5)
C13A 0.077(5) 0.078(5) 0.069(5) 0.011(4) -0.002(4) -0.002(4)
C12A 0.096(7) 0.099(7) 0.090(6) 0.019(6) -0.006(6) -0.010(6)
C11A 0.099(7) 0.101(7) 0.089(7) 0.025(6) -0.010(6) -0.015(6)
C10A 0.089(7) 0.094(7) 0.082(6) 0.016(6) -0.004(6) -0.010(6)
C9A 0.074(6) 0.081(6) 0.067(6) 0.009(5) -0.002(5) -0.006(6)
N5 0.094(9) 0.091(9) 0.037(6) 0.001(6) 0.004(6) 0.043(7)
N2 0.117(9) 0.094(9) 0.041(7) -0.011(6) 0.000(7) -0.034(8)
C19A 0.070(4) 0.067(4) 0.056(4) 0.001(4) -0.004(4) 0.000(4)
C18A 0.076(5) 0.070(4) 0.062(4) -0.002(4) -0.004(4) -0.003(4)
C17A 0.073(5) 0.071(4) 0.063(4) -0.003(4) -0.004(4) 0.004(4)
C16A 0.070(5) 0.068(5) 0.059(4) -0.001(4) -0.001(5) -0.001(4)
C15A 0.068(5) 0.068(5) 0.066(4) 0.005(4) -0.003(4) 0.003(4)
C14A 0.071(5) 0.069(4) 0.064(4) 0.003(4) -0.003(4) 0.001(4)
C4A 0.068(4) 0.077(5) 0.066(4) -0.005(4) -0.002(4) -0.002(4)
C5A 0.064(4) 0.073(5) 0.056(4) -0.006(4) 0.000(4) 0.000(4)
C6A 0.066(4) 0.068(5) 0.057(4) -0.006(4) 0.000(4) 0.000(4)
C7A 0.073(4) 0.075(5) 0.062(4) -0.005(5) 0.003(4) 0.002(4)
C2A 0.068(4) 0.079(5) 0.063(4) -0.003(4) 0.002(4) 0.000(4)
C3A 0.069(4) 0.077(5) 0.069(4) -0.003(4) -0.002(4) -0.002(4)
C21A 0.067(6) 0.066(6) 0.036(4) 0.000(5) -0.001(4) 0.014(5)
N22A 0.068(5) 0.063(6) 0.035(4) 0.002(5) 0.003(4) -0.006(5)
O8 0.251(12) 0.098(7) 0.077(5) -0.002(5) 0.031(7) 0.034(7)
C21 0.125(8) 0.124(8) 0.076(6) -0.018(6) -0.017(6) 0.008(7)
N8 0.117 0.104 0.081 0.000 0.000 0.004
N9 0.117 0.104 0.081 0.000 0.000 0.004
C24 0.172(14) 0.160(13) 0.160(13) -0.003(12) -0.026(12) 0.007(12)
C23 0.180(14) 0.163(14) 0.144(12) 0.010(12) -0.015(12) 0.012(13)
C25 0.159(13) 0.160(14) 0.153(13) 0.024(12) 0.007(12) 0.017(12)
C26 0.170(14) 0.178(14) 0.142(12) 0.004(12) 0.010(12) -0.008(13)

loop_
_atom_type_symbol
_atom_type_description
_atom_type_scat_dispersion_real
_atom_type_scat_dispersion_imag
_atom_type_scat_source
C C 0.0181 0.0091 'International Tables Vol C Tables 4.2.6.8 and 6.1.1.4'
H H 0.0000 0.0000 'International Tables Vol C Tables 4.2.6.8 and 6.1.1.4'
N N 0.0311 0.0180 'International Tables Vol C Tables 4.2.6.8 and 6.1.1.4'
O O 0.0492 0.0322 'International Tables Vol C Tables 4.2.6.8 and 6.1.1.4'
Zn Zn -1.5491 0.6778 'International Tables Vol C Tables 4.2.6.8 and 6.1.1.4'

loop_
_geom_angle_atom_site_label_1
_geom_angle_atom_site_label_2
_geom_angle_atom_site_label_3
_geom_angle
_geom_angle_site_symmetry_1
_geom_angle_site_symmetry_3
_geom_angle_publ_flag
O3 Zn1 Zn3 79.29(16) 13_565 13_565 ?
O3 Zn1 Zn3 79.29(16) 10_556 13_565 ?
O3 Zn1 O3 158.6(3) 10_556 13_565 ?
O5 Zn1 Zn3 79.36(15) 10_556 13_565 ?
O5 Zn1 Zn3 79.36(15) 13_565 13_565 ?
O5 Zn1 O3 88.5(3) 13_565 10_556 ?
O5 Zn1 O3 87.5(3) 10_556 10_556 ?
O5 Zn1 O3 87.5(3) 13_565 13_565 ?
O5 Zn1 O3 88.5(3) 10_556 13_565 ?
O5 Zn1 O5 158.7(3) 10_556 13_565 ?
N1 Zn1 Zn3 180.0 . 13_565 ?
N1 Zn1 O3 100.71(16) . 10_556 ?
N1 Zn1 O3 100.71(16) . 13_565 ?
N1 Zn1 O5 100.64(15) . 13_565 ?
N1 Zn1 O5 100.64(15) . 10_556 ?
N3 Zn2 N6 106.7(3) . 4_466 ?
N3 Zn2 O1 103.2(3) . . ?
N3 Zn2 O7 109.9(3) . . ?
O1 Zn2 N6 109.9(3) . 4_466 ?
O1 Zn2 O7 123.0(4) . . ?
O7 Zn2 N6 103.4(3) . 4_466 ?
O4 Zn3 Zn1 79.40(16) 6_564 13_565 ?
O4 Zn3 Zn1 79.40(16) . 13_565 ?
O4 Zn3 O4 158.8(3) . 6_564 ?
O4 Zn3 O6 87.6(3) 6_564 . ?
O4 Zn3 O6 87.6(3) . 6_564 ?
O4 Zn3 O6 88.5(3) 6_564 6_564 ?
O4 Zn3 O6 88.5(3) . . ?
O6 Zn3 Zn1 79.16(15) 6_564 13_565 ?
O6 Zn3 Zn1 79.16(15) . 13_565 ?
O6 Zn3 O6 158.3(3) 6_564 . ?
N4 Zn3 Zn1 180.0 . 13_565 ?
N4 Zn3 O4 100.60(16) . 6_564 ?
N4 Zn3 O4 100.60(16) . . ?
N4 Zn3 O6 100.84(15) . . ?
N4 Zn3 O6 100.84(16) . 6_564 ?
C8 O3 Zn1 126.5(5) . 13_565 ?
C8 O4 Zn3 130.6(5) . . ?
N6 N6 Zn2 126.68(17) 6_564 4_566 ?
N6 N6 C21A 116.3(10) 6_564 . ?
C21A N6 Zn2 117.0(10) . 4_566 ?
C20 O6 Zn3 126.2(5) . . ?
C20 O5 Zn1 130.4(5) . 13_565 ?
N3 N3 Zn2 126.40(18) 6_464 . ?
C22 N3 Zn2 124.6(14) . . ?
C22 N3 N3 108.8(14) . 6_464 ?
N22A N3 Zn2 129.7(11) . . ?
C22 N1 Zn1 128.5(13) . . ?
C22 N1 Zn1 128.5(13) 6_464 . ?
C22 N1 C22 103(3) 6_464 . ?
N22A N1 Zn1 128.1(11) 6_464 . ?
N22A N1 Zn1 128.1(11) . . ?
C1 O1 Zn2 115.0(7) . . ?
N21 N4 Zn3 133.0(9) 6_564 . ?
N21 N4 Zn3 133.0(9) . . ?
C21A N4 Zn3 122.5(11) 6_564 . ?
C21A N4 Zn3 122.5(11) . . ?
C21A N4 C21A 115(2) 6_564 . ?
C21 O7 Zn2 108.0(9) . . ?
N3 C22 N1 108(2) . . ?
N2 C22 N3 127(3) . . ?
N2 C22 N1 118(2) . . ?
O6 C20 C19 115.1(9) . . ?
O6 C20 C19A 119.8(9) . . ?
O5 C20 O6 124.7(7) . . ?
O5 C20 C19 118.0(8) . . ?
O5 C20 C19A 114.7(9) . . ?
O3 C8 C5 120.5(9) . . ?
O3 C8 C5A 115.0(9) . . ?
O4 C8 O3 124.2(7) . . ?
O4 C8 C5 113.8(9) . . ?
O4 C8 C5A 119.4(9) . . ?
N6 N21 N21 80.6(8) . 6_564 ?
N4 N21 N6 123.5(14) . . ?
N4 N21 N21 43.0(9) . 6_564 ?
C14 C19 C20 127.4(9) . . ?
C14 C19 C18 120.0 . . ?
C18 C19 C20 110.6(8) . . ?
C19 C14 C13 120.3(9) . . ?
C15 C14 C19 120.0 . . ?
C15 C14 C13 119.7(9) . . ?
C14 C15 H15 120.0 . . ?
C14 C15 C16 120.0 . . ?
C16 C15 H15 120.0 . . ?
C15 C16 C21 126.0(9) . 12_655 ?
C17 C16 C15 120.0 . . ?
C17 C16 C21 113.6(9) . 12_655 ?
C16 C17 H17 120.0 . . ?
C16 C17 C18 120.0 . . ?
C18 C17 H17 120.0 . . ?
C19 C18 H18 120.0 . . ?
C17 C18 C19 120.0 . . ?
C17 C18 H18 120.0 . . ?
C5 C4 C3 120.0 . . ?
C5 C4 C9 122.2(9) . . ?
C3 C4 C9 117.8(9) . . ?
C4 C5 C8 126.8(9) . . ?
C6 C5 C8 112.6(9) . . ?
C6 C5 C4 120.0 . . ?
C5 C6 H6 120.0 . . ?
C5 C6 C7 120.0 . . ?
C7 C6 H6 120.0 . . ?
C6 C7 H7 120.0 . . ?
C2 C7 C6 120.0 . . ?
C2 C7 H7 120.0 . . ?
C7 C2 C1 108.8(10) . . ?
C3 C2 C7 120.0 . . ?
C3 C2 C1 130.9(10) . . ?
C4 C3 H3 120.0 . . ?
C2 C3 C4 120.0 . . ?
C2 C3 H3 120.0 . . ?
O1 C1 O2 117.9(8) . . ?
O1 C1 C2 111.4(11) . . ?
O1 C1 C2A 128.7(11) . . ?
O2 C1 C2 130.3(11) . . ?
O2 C1 C2A 111.4(10) . . ?
C13 N7 C9 120.0 . . ?
N7 C13 C14 116.1(9) . . ?
C12 C13 C14 123.8(9) . . ?
C12 C13 N7 120.0 . . ?
C13 C12 H12 120.0 . . ?
C11 C12 C13 120.0 . . ?
C11 C12 H12 120.0 . . ?
C12 C11 H11 120.0 . . ?
C12 C11 C10 120.0 . . ?
C10 C11 H11 120.0 . . ?
C11 C10 H10 120.0 . . ?
C9 C10 C11 120.0 . . ?
C9 C10 H10 120.0 . . ?
N7 C9 C4 118.1(9) . . ?
C10 C9 C4 121.9(9) . . ?
C10 C9 N7 120.0 . . ?
C13A N7A C9A 120.0 . . ?
N7A C13A C14A 118.7(9) . . ?
C12A C13A N7A 120.0 . . ?
C12A C13A C14A 121.3(9) . . ?
C13A C12A H12A 120.0 . . ?
C13A C12A C11A 120.0 . . ?
C11A C12A H12A 120.0 . . ?
C12A C11A H11A 120.0 . . ?
C10A C11A C12A 120.0 . . ?
C10A C11A H11A 120.0 . . ?
C11A C10A H10A 120.0 . . ?
C11A C10A C9A 120.0 . . ?
C9A C10A H10A 120.0 . . ?
C10A C9A N7A 120.0 . . ?
H5A N5 H5B 107.6 . . ?
C21A N5 H5A 109.1 . . ?
C21A N5 H5B 104.5 . . ?
C22 N2 H2A 99.4 . . ?
C22 N2 H2B 112.3 . . ?
H2A N2 H2B 127.0 . . ?
C18A C19A C20 113.1(9) . . ?
C18A C19A C14A 120.0 . . ?
C14A C19A C20 126.5(9) . . ?
C19A C18A H18A 120.0 . . ?
C19A C18A C17A 120.0 . . ?
C17A C18A H18A 120.0 . . ?
C18A C17A H17A 120.0 . . ?
C16A C17A C18A 120.0 . . ?
C16A C17A H17A 120.0 . . ?
C17A C16A C15A 120.0 . . ?
C17A C16A C21 106.8(9) . 12_655 ?
C15A C16A C21 132.6(9) . 12_655 ?
C16A C15A H15A 120.0 . . ?
C16A C15A C14A 120.0 . . ?
C14A C15A H15A 120.0 . . ?
C19A C14A C13A 122.1(9) . . ?
C15A C14A C13A 117.8(9) . . ?
C15A C14A C19A 120.0 . . ?
C5A C4A H4A 120.0 . . ?
C5A C4A C3A 120.0 . . ?
C3A C4A H4A 120.0 . . ?
C4A C5A C8 112.4(9) . . ?
C4A C5A C6A 120.0 . . ?
C6A C5A C8 125.5(9) . . ?
C7A C6A C5A 120.0 . . ?
C6A C7A H7A 120.0 . . ?
C2A C7A C6A 120.0 . . ?
C2A C7A H7A 120.0 . . ?
C7A C2A C1 131.4(10) . . ?
C7A C2A C3A 120.0 . . ?
C3A C2A C1 107.8(10) . . ?
C4A C3A H3A 120.0 . . ?
C2A C3A C4A 120.0 . . ?
C2A C3A H3A 120.0 . . ?
N6 C21A N4 96.2(15) . . ?
N6 C21A H5B 109.4 . . ?
N4 C21A H5B 146.7 . . ?
N5 C21A N6 140(2) . . ?
N5 C21A N4 124(2) . . ?
N5 C21A H5B 33.0 . . ?
N3 N22A H22A 122.9 . . ?
N1 N22A N3 114(2) . . ?
N1 N22A H22A 122.9 . . ?
O7 C21 C16 118(3) . 12_665 ?
O7 C21 C16A 102(3) . 12_665 ?
C16 C21 C16A 23(3) 12_665 12_665 ?
O8 C21 O7 128.5(14) . . ?
O8 C21 C16 113(3) . 12_665 ?
O8 C21 C16A 128(3) . 12_665 ?
H8A N8 H8B 109.3 . . ?
C24 N8 H8A 111.5 . . ?
C24 N8 H8B 111.5 . . ?
C24 N8 C23 101(2) . . ?
C23 N8 H8A 111.5 . . ?
C23 N8 H8B 111.5 . . ?
H9A N9 H9B 107.1 . . ?
C25 N9 H9A 107.7 . . ?
C25 N9 H9B 107.7 . . ?
C26 N9 H9A 107.7 . . ?
C26 N9 H9B 107.7 . . ?
C26 N9 C25 118.4(14) . . ?
N8 C24 H24A 105.6 . . ?
N8 C24 H24B 111.8 . . ?
N8 C24 H24C 111.2 . . ?
H24A C24 H24B 109.5 . . ?
H24A C24 H24C 109.5 . . ?
H24B C24 H24C 109.2 . . ?
N8 C23 H23A 111.6 . . ?
N8 C23 H23B 111.4 . . ?
N8 C23 H23C 105.1 . . ?
H23A C23 H23B 109.9 . . ?
H23A C23 H23C 109.6 . . ?
H23B C23 H23C 109.1 . . ?
N9 C25 H25A 111.2 . . ?
N9 C25 H25B 86.6 . . ?
N9 C25 H25C 127.4 . . ?
H25A C25 H25B 109.6 . . ?
H25A C25 H25C 109.3 . . ?
H25B C25 H25C 109.8 . . ?
N9 C26 H26A 112.9 . . ?
N9 C26 H26B 114.6 . . ?
N9 C26 H26C 100.3 . . ?
H26A C26 H26B 109.3 . . ?
H26A C26 H26C 109.4 . . ?
H26B C26 H26C 109.8 . . ?

loop_
_geom_bond_atom_site_label_1
_geom_bond_atom_site_label_2
_geom_bond_distance
_geom_bond_site_symmetry_2
_geom_bond_publ_flag
Zn1 Zn3 2.9843(17) 13_565 ?
Zn1 O3 2.072(6) 13_565 ?
Zn1 O3 2.072(6) 10_556 ?
Zn1 O5 2.028(6) 13_565 ?
Zn1 O5 2.028(6) 10_556 ?
Zn1 N1 1.969(8) . ?
Zn2 N6 2.013(6) 4_466 ?
Zn2 N3 1.998(6) . ?
Zn2 O1 2.004(9) . ?
Zn2 O7 2.004(9) . ?
Zn3 O4 2.002(6) . ?
Zn3 O4 2.002(6) 6_564 ?
Zn3 O6 2.096(6) . ?
Zn3 O6 2.096(6) 6_564 ?
Zn3 N4 1.976(9) . ?
O3 C8 1.277(9) . ?
O4 C8 1.249(9) . ?
N6 N6 1.349(12) 6_564 ?
N6 N21 1.30(2) . ?
N6 C21A 1.42(3) . ?
O6 C20 1.272(9) . ?
O5 C20 1.230(9) . ?
N3 N3 1.378(12) 6_464 ?
N3 C22 1.30(3) . ?
N3 N22A 1.37(2) . ?
N1 C22 1.44(3) . ?
N1 C22 1.44(3) 6_464 ?
N1 N22A 1.28(2) . ?
N1 N22A 1.28(2) 6_464 ?
O1 C1 1.229(12) . ?
N4 N21 1.211(19) . ?
N4 N21 1.211(19) 6_564 ?
N4 C21A 1.55(2) . ?
N4 C21A 1.55(2) 6_564 ?
O7 C21 1.237(15) . ?
C22 N2 1.29(3) . ?
C20 C19 1.483(8) . ?
C20 C19A 1.465(8) . ?
C8 C5 1.445(8) . ?
C8 C5A 1.486(8) . ?
N21 N21 1.77(3) 6_564 ?
O2 C1 1.324(12) . ?
C19 C14 1.3900 . ?
C19 C18 1.3900 . ?
C14 C15 1.3900 . ?
C14 C13 1.467(8) . ?
C15 H15 0.9500 . ?
C15 C16 1.3900 . ?
C16 C17 1.3900 . ?
C16 C21 1.654(16) 12_655 ?
C17 H17 0.9500 . ?
C17 C18 1.3900 . ?
C18 H18 0.9500 . ?
C4 C5 1.3900 . ?
C4 C3 1.3900 . ?
C4 C9 1.476(8) . ?
C5 C6 1.3900 . ?
C6 H6 0.9500 . ?
C6 C7 1.3900 . ?
C7 H7 0.9500 . ?
C7 C2 1.3900 . ?
C2 C3 1.3900 . ?
C2 C1 1.471(8) . ?
C3 H3 0.9500 . ?
C1 C2A 1.479(8) . ?
N7 C13 1.3900 . ?
N7 C9 1.3900 . ?
C13 C12 1.3900 . ?
C12 H12 0.9500 . ?
C12 C11 1.3900 . ?
C11 H11 0.9500 . ?
C11 C10 1.3900 . ?
C10 H10 0.9500 . ?
C10 C9 1.3900 . ?
N7A C13A 1.3900 . ?
N7A C9A 1.3900 . ?
C13A C12A 1.3900 . ?
C13A C14A 1.469(8) . ?
C12A H12A 0.9500 . ?
C12A C11A 1.3900 . ?
C11A H11A 0.9500 . ?
C11A C10A 1.3900 . ?
C10A H10A 0.9500 . ?
C10A C9A 1.3900 . ?
C9A C6A 1.46(7) 6_564 ?
N5 H5A 0.8876 . ?
N5 H5B 0.8917 . ?
N5 C21A 1.10(2) . ?
N2 H2A 0.9546 . ?
N2 H2B 0.9006 . ?
C19A C18A 1.3900 . ?
C19A C14A 1.3900 . ?
C18A H18A 0.9500 . ?
C18A C17A 1.3900 . ?
C17A H17A 0.9500 . ?
C17A C16A 1.3900 . ?
C16A C15A 1.3900 . ?
C16A C21 1.668(16) 12_655 ?
C15A H15A 0.9500 . ?
C15A C14A 1.3900 . ?
C4A H4A 0.9500 . ?
C4A C5A 1.3900 . ?
C4A C3A 1.3900 . ?
C5A C6A 1.3900 . ?
C6A C7A 1.3900 . ?
C7A H7A 0.9500 . ?
C7A C2A 1.3900 . ?
C2A C3A 1.3900 . ?
C3A H3A 0.9500 . ?
C21A H5B 1.5840 . ?
N22A H22A 0.8800 . ?
O8 C21 1.199(14) . ?
N8 H8A 0.9100 . ?
N8 H8B 0.9100 . ?
N8 C24 1.466(18) . ?
N8 C23 1.471(17) . ?
N9 H9A 0.9100 . ?
N9 H9B 0.9100 . ?
N9 C25 1.451(10) . ?
N9 C26 1.441(10) . ?
C24 H24A 0.9804 . ?
C24 H24B 0.9801 . ?
C24 H24C 0.9848 . ?
C23 H23A 0.9842 . ?
C23 H23B 0.9852 . ?
C23 H23C 0.9802 . ?
C25 H25A 0.9805 . ?
C25 H25B 0.9871 . ?
C25 H25C 0.9831 . ?
C26 H26A 0.9806 . ?
C26 H26B 0.9828 . ?
C26 H26C 0.9871 . ?

loop_
_platon_squeeze_void_nr
_platon_squeeze_void_average_x
_platon_squeeze_void_average_y
_platon_squeeze_void_average_z
_platon_squeeze_void_volume
_platon_squeeze_void_count_electrons
_platon_squeeze_void_content
1 -0.250 0.000 0.220 1248 196 ' '
2 0.250 0.500 0.233 1248 196 ' '
3 0.250 0.000 0.734 1248 195 ' '
4 -0.250 0.500 0.720 1248 195 ' '
